data_7059775
loop_
_publ_author_name
'Chakraborty, Moumita'
'Mondal, Antu'
'Chattopadhyay, Shyamal Kumar'

_publ_section_title
;
 Structural divergence in binuclear Cu(ii) pyridoxal Schiff base complexes
 probed by co-ligands: catecholase mimetic activity and sulphide ion
 sensing
;
_journal_issue 30
_journal_name_full 'New Journal of Chemistry'
_journal_page_first 12916
_journal_page_last 12925
_journal_paper_doi 10.1039/D0NJ00719F
_journal_volume 44
_journal_year 2020
_chemical_formula_sum 'C34 H30 Cu2 N12 O6'
_chemical_formula_weight 829.80
_space_group_crystal_system triclinic
_space_group_IT_number 2
_space_group_name_Hall '-P 1'
_space_group_name_H-M_alt 'P -1'
_atom_sites_solution_hydrogens geom
_audit_creation_method SHELXL-2014/7
_audit_update_record
;
2020-02-10 deposited with the CCDC.	2020-07-03 downloaded from the CCDC.
;
_cell_angle_alpha 90.226(6)
_cell_angle_beta 106.242(7)
_cell_angle_gamma 99.481(6)
_cell_formula_units_Z 1
_cell_length_a 9.1404(12)
_cell_length_b 9.9798(10)
_cell_length_c 10.3571(14)
_cell_measurement_reflns_used 3518
_cell_measurement_temperature 301(2)
_cell_measurement_theta_max 25.996
_cell_measurement_theta_min 2.356
_cell_volume 893.42(19)
_computing_cell_refinement 'Bruker SAINT'
_computing_data_collection 'Bruker APEX2'
_computing_data_reduction 'Bruker SAINT'
_computing_molecular_graphics 'Bruker SHELXTL'
_computing_publication_material 'Bruker SHELXTL'
_computing_structure_refinement 'SHELXL-2014 (Sheldrick 2014)'
_computing_structure_solution 'SHELXS-97 (Sheldrick 2008)'
_diffrn_ambient_temperature 301(2)
_diffrn_measured_fraction_theta_full 0.999
_diffrn_measured_fraction_theta_max 0.999
_diffrn_measurement_device_type 'Bruker APEX-II CCD'
_diffrn_measurement_method '\f and \w scans'
_diffrn_radiation_type MoK\a
_diffrn_radiation_wavelength 0.71073
_diffrn_reflns_av_R_equivalents 0.0820
_diffrn_reflns_av_unetI/netI 0.0391
_diffrn_reflns_Laue_measured_fraction_full 0.999
_diffrn_reflns_Laue_measured_fraction_max 0.999
_diffrn_reflns_limit_h_max 11
_diffrn_reflns_limit_h_min -11
_diffrn_reflns_limit_k_max 12
_diffrn_reflns_limit_k_min -12
_diffrn_reflns_limit_l_max 12
_diffrn_reflns_limit_l_min -12
_diffrn_reflns_number 21370
_diffrn_reflns_point_group_measured_fraction_full 0.999
_diffrn_reflns_point_group_measured_fraction_max 0.999
_diffrn_reflns_theta_full 25.242
_diffrn_reflns_theta_max 25.996
_diffrn_reflns_theta_min 2.356
_exptl_absorpt_coefficient_mu 1.254
_exptl_absorpt_correction_T_max 1.051
_exptl_absorpt_correction_T_min 1.024
_exptl_absorpt_correction_type empirical
_exptl_absorpt_process_details SADABS
_exptl_crystal_colour GREEN
_exptl_crystal_density_diffrn 1.542
_exptl_crystal_description ROD
_exptl_crystal_F_000 424.0
_exptl_crystal_size_max 0.05
_exptl_crystal_size_mid 0.03
_exptl_crystal_size_min 0.02
_refine_diff_density_max 0.640
_refine_diff_density_min -0.339
_refine_diff_density_rms 0.075
_refine_ls_extinction_coef 0.030(2)
_refine_ls_extinction_expression Fc^*^=kFc[1+0.001xFc^2^\l^3^/sin(2\q)]^-1/4^
_refine_ls_extinction_method 'SHELXL-2014/7 (Sheldrick 2014'
_refine_ls_goodness_of_fit_ref 1.024
_refine_ls_hydrogen_treatment constr
_refine_ls_matrix_type full
_refine_ls_number_parameters 246
_refine_ls_number_reflns 3518
_refine_ls_number_restraints 0
_refine_ls_restrained_S_all 1.024
_refine_ls_R_factor_all 0.0359
_refine_ls_R_factor_gt 0.0341
_refine_ls_shift/su_max 0.000
_refine_ls_shift/su_mean 0.000
_refine_ls_structure_factor_coef Fsqd
_refine_ls_weighting_details 'w=1/[\s^2^(Fo^2^)+(0.0539P)^2^+0.6449P] where P=(Fo^2^+2Fc^2^)/3'
_refine_ls_weighting_scheme calc
_refine_ls_wR_factor_gt 0.1003
_refine_ls_wR_factor_ref 0.1029
_reflns_Friedel_coverage 0.000
_reflns_number_gt 3351
_reflns_number_total 3518
_reflns_threshold_expression 'I > 2\s(I)'
_cod_data_source_file d0nj00719f2.cif
_cod_data_source_block Cu15_0m_a
_cod_depositor_comments
;
The following automatic conversions were performed:

data item '_exptl_absorpt_correction_type' value 'EMPIRICAL' was
changed to 'empirical' in accordance with the
/home/data/users/saulius/crontab/automatic-downloads/rss-feeds/RSC/lib/dictionaries/cif_core.dic
dictionary named 'cif_core.dic' version 2.4.2 last updated on
2011-04-26.

Automatic conversion script
Id: cif_fix_values 7556 2019-12-06 15:28:31Z antanas 

 Adding full bibliography for 7059774--7059776.cif.

 Adding full bibliography for 7059774--7059776.cif.
;
_cod_database_code 7059775
_shelx_shelxl_version_number 2014/7
_shelx_space_group_comment
;
The symmetry employed for this shelxl refinement is uniquely defined
by the following loop, which should always be used as a source of
symmetry information in preference to the above space-group names.
They are only intended as comments.
;

loop_
_space_group_symop_operation_xyz
'x, y, z'
'-x, -y, -z'

loop_
_atom_site_label
_atom_site_type_symbol
_atom_site_fract_x
_atom_site_fract_y
_atom_site_fract_z
_atom_site_U_iso_or_equiv
_atom_site_adp_type
_atom_site_occupancy
_atom_site_site_symmetry_order
_atom_site_calc_flag
_atom_site_refinement_flags_posn
_atom_site_refinement_flags_adp
_atom_site_refinement_flags_occupancy
_atom_site_disorder_assembly
_atom_site_disorder_group
Cu2 Cu 0.42908(3) 0.31450(3) 0.38305(3) 0.03038(13) Uani 1 1 d . . . . .
O1 O 0.3405(2) 0.27302(17) 0.52659(17) 0.0360(4) Uani 1 1 d . . . . .
O2 O 0.72273(19) -0.09496(17) 0.71166(18) 0.0381(4) Uani 1 1 d . . . . .
N1 N 0.6232(2) 0.25319(19) 0.48084(19) 0.0288(4) Uani 1 1 d . . . . .
N2 N 0.4949(2) 0.34498(19) 0.21417(19) 0.0315(4) Uani 1 1 d . . . . .
N6 N 0.2857(2) 0.0297(2) 0.7663(2) 0.0363(4) Uani 1 1 d . . . . .
N4 N 0.0755(3) 0.5723(3) 0.2384(2) 0.0456(5) Uani 1 1 d . . . . .
C4 C 0.5452(3) 0.0414(2) 0.7533(2) 0.0294(5) Uani 1 1 d . . . . .
C1 C 0.2595(3) 0.1195(2) 0.6724(2) 0.0336(5) Uani 1 1 d . . . . .
C9 C 0.7652(3) 0.2890(3) 0.4380(2) 0.0349(5) Uani 1 1 d . . . . .
H9A H 0.7785 0.2118 0.3879 0.042 Uiso 1 1 calc R U . . .
H9B H 0.8539 0.3092 0.5170 0.042 Uiso 1 1 calc R U . . .
C2 C 0.3750(3) 0.1794(2) 0.6108(2) 0.0288(4) Uani 1 1 d . . . . .
C16 C 0.1834(3) 0.5000(2) 0.2737(2) 0.0320(5) Uani 1 1 d . . . . .
N3 N 0.2754(3) 0.4360(2) 0.3192(2) 0.0461(6) Uani 1 1 d . . . . .
C3 C 0.5172(3) 0.1335(2) 0.6475(2) 0.0281(4) Uani 1 1 d . . . . .
C5 C 0.4271(3) -0.0051(2) 0.8070(2) 0.0346(5) Uani 1 1 d . . . . .
H5 H 0.4455 -0.0648 0.8762 0.042 Uiso 1 1 calc R U . . .
C11 C 0.6441(3) 0.3773(2) 0.2158(2) 0.0339(5) Uani 1 1 d . . . . .
C17 C 0.0486(3) 0.6336(2) 0.1246(3) 0.0348(5) Uani 1 1 d . . . . .
C8 C 0.6367(3) 0.1798(2) 0.5839(2) 0.0286(4) Uani 1 1 d . . . . .
H8 H 0.7325 0.1543 0.6210 0.034 Uiso 1 1 calc R U . . .
O3 O 0.0164(3) 0.8673(3) 0.8084(3) 0.0880(10) Uani 1 1 d . . . . .
C15 C 0.3864(3) 0.3169(2) 0.0953(2) 0.0375(5) Uani 1 1 d . . . . .
H15 H 0.2829 0.2975 0.0940 0.045 Uiso 1 1 calc R U . . .
C7 C 0.6993(3) -0.0028(2) 0.8078(2) 0.0353(5) Uani 1 1 d . . . . .
H7A H 0.7812 0.0761 0.8264 0.042 Uiso 1 1 calc R U . . .
H7B H 0.7028 -0.0472 0.8915 0.042 Uiso 1 1 calc R U . . .
C10 C 0.7592(3) 0.4106(3) 0.3510(3) 0.0384(5) Uani 1 1 d . . . . .
H10A H 0.7319 0.4841 0.3961 0.046 Uiso 1 1 calc R U . . .
H10B H 0.8608 0.4416 0.3394 0.046 Uiso 1 1 calc R U . . .
N5 N 0.0145(3) 0.6906(3) 0.0289(3) 0.0613(7) Uani 1 1 d . . . . .
C12 C 0.6872(3) 0.3763(3) 0.0979(3) 0.0435(6) Uani 1 1 d . . . . .
H12 H 0.7910 0.3971 0.1006 0.052 Uiso 1 1 calc R U . . .
C6 C 0.1030(3) 0.1599(3) 0.6292(3) 0.0499(7) Uani 1 1 d . . . . .
H6A H 0.0325 0.0995 0.6648 0.075 Uiso 1 1 calc R U . . .
H6B H 0.0661 0.1548 0.5327 0.075 Uiso 1 1 calc R U . . .
H6C H 0.1101 0.2514 0.6625 0.075 Uiso 1 1 calc R U . . .
C14 C 0.4230(4) 0.3159(3) -0.0247(3) 0.0457(6) Uani 1 1 d . . . . .
H14 H 0.3455 0.2963 -0.1057 0.055 Uiso 1 1 calc R U . . .
C13 C 0.5755(4) 0.3442(3) -0.0232(3) 0.0497(7) Uani 1 1 d . . . . .
H13 H 0.6030 0.3417 -0.1030 0.060 Uiso 1 1 calc R U . . .

loop_
_atom_site_aniso_label
_atom_site_aniso_U_11
_atom_site_aniso_U_22
_atom_site_aniso_U_33
_atom_site_aniso_U_23
_atom_site_aniso_U_13
_atom_site_aniso_U_12
Cu2 0.02766(19) 0.03674(19) 0.03105(18) 0.01032(13) 0.00988(12) 0.01489(13)
O1 0.0382(9) 0.0438(9) 0.0364(8) 0.0143(7) 0.0175(7) 0.0240(8)
O2 0.0286(8) 0.0377(9) 0.0476(10) 0.0032(8) 0.0076(7) 0.0105(7)
N1 0.0250(9) 0.0317(9) 0.0301(9) 0.0025(8) 0.0076(7) 0.0065(7)
N2 0.0333(10) 0.0305(9) 0.0319(9) 0.0057(8) 0.0095(8) 0.0087(8)
N6 0.0379(11) 0.0345(10) 0.0403(11) 0.0058(9) 0.0159(9) 0.0083(9)
N4 0.0437(12) 0.0623(14) 0.0418(11) 0.0167(11) 0.0166(10) 0.0320(11)
C4 0.0332(11) 0.0235(9) 0.0289(10) 0.0010(8) 0.0034(9) 0.0071(8)
C1 0.0325(12) 0.0340(11) 0.0373(12) 0.0015(10) 0.0125(10) 0.0092(9)
C9 0.0241(11) 0.0459(13) 0.0361(12) 0.0033(10) 0.0089(9) 0.0094(10)
C2 0.0318(11) 0.0290(10) 0.0270(10) 0.0004(8) 0.0074(9) 0.0106(9)
C16 0.0333(12) 0.0360(11) 0.0316(11) 0.0063(9) 0.0135(9) 0.0120(10)
N3 0.0496(13) 0.0547(13) 0.0451(12) 0.0202(11) 0.0197(11) 0.0296(12)
C3 0.0297(11) 0.0253(10) 0.0277(10) 0.0014(8) 0.0047(9) 0.0066(8)
C5 0.0429(13) 0.0289(11) 0.0333(11) 0.0060(9) 0.0113(10) 0.0084(10)
C11 0.0388(12) 0.0289(10) 0.0380(12) 0.0065(9) 0.0160(10) 0.0081(9)
C17 0.0272(11) 0.0344(11) 0.0431(13) 0.0042(10) 0.0083(10) 0.0092(9)
C8 0.0247(10) 0.0272(10) 0.0323(11) 0.0013(9) 0.0032(8) 0.0085(8)
O3 0.0330(11) 0.118(2) 0.113(2) 0.0740(19) 0.0166(13) 0.0180(13)
C15 0.0420(13) 0.0320(11) 0.0361(12) 0.0063(10) 0.0054(10) 0.0090(10)
C7 0.0325(12) 0.0310(11) 0.0367(12) 0.0064(9) -0.0003(10) 0.0066(9)
C10 0.0316(12) 0.0417(13) 0.0421(13) 0.0037(11) 0.0147(10) -0.0003(10)
N5 0.0605(17) 0.0640(16) 0.0645(16) 0.0319(14) 0.0173(14) 0.0256(14)
C12 0.0520(16) 0.0412(13) 0.0472(14) 0.0085(11) 0.0277(12) 0.0116(12)
C6 0.0381(14) 0.0570(16) 0.0635(18) 0.0165(14) 0.0220(13) 0.0202(13)
C14 0.0675(19) 0.0338(12) 0.0325(12) -0.0004(10) 0.0073(12) 0.0116(12)
C13 0.077(2) 0.0433(14) 0.0374(13) 0.0025(11) 0.0274(14) 0.0147(14)

loop_
_atom_type_symbol
_atom_type_description
_atom_type_scat_dispersion_real
_atom_type_scat_dispersion_imag
_atom_type_scat_source
C C 0.0033 0.0016 'International Tables Vol C Tables 4.2.6.8 and 6.1.1.4'
H H 0.0000 0.0000 'International Tables Vol C Tables 4.2.6.8 and 6.1.1.4'
N N 0.0061 0.0033 'International Tables Vol C Tables 4.2.6.8 and 6.1.1.4'
O O 0.0106 0.0060 'International Tables Vol C Tables 4.2.6.8 and 6.1.1.4'
Cl Cl 0.1484 0.1585 'International Tables Vol C Tables 4.2.6.8 and 6.1.1.4'
Cu Cu 0.3201 1.2651 'International Tables Vol C Tables 4.2.6.8 and 6.1.1.4'

loop_
_geom_angle_atom_site_label_1
_geom_angle_atom_site_label_2
_geom_angle_atom_site_label_3
_geom_angle
_geom_angle_site_symmetry_1
_geom_angle_site_symmetry_3
_geom_angle_publ_flag
O1 Cu2 N1 92.17(7) . . ?
O1 Cu2 N3 87.80(8) . . ?
N1 Cu2 N3 159.98(10) . . ?
O1 Cu2 N2 172.06(8) . . ?
N1 Cu2 N2 93.26(8) . . ?
N3 Cu2 N2 89.08(9) . . ?
O1 Cu2 O2 83.14(7) . 2_656 ?
N1 Cu2 O2 98.72(7) . 2_656 ?
N3 Cu2 O2 101.15(9) . 2_656 ?
N2 Cu2 O2 90.31(7) . 2_656 ?
C2 O1 Cu2 124.58(14) . . ?
C7 O2 Cu2 129.57(14) . 2_656 ?
C8 N1 C9 114.98(19) . . ?
C8 N1 Cu2 123.84(16) . . ?
C9 N1 Cu2 121.18(14) . . ?
C11 N2 C15 118.9(2) . . ?
C11 N2 Cu2 122.57(16) . . ?
C15 N2 Cu2 118.08(17) . . ?
C1 N6 C5 118.8(2) . . ?
C16 N4 C17 122.1(2) . . ?
C5 C4 C3 117.9(2) . . ?
C5 C4 C7 119.8(2) . . ?
C3 C4 C7 122.3(2) . . ?
N6 C1 C2 122.6(2) . . ?
N6 C1 C6 118.6(2) . . ?
C2 C1 C6 118.8(2) . . ?
N1 C9 C10 111.80(19) . . ?
N1 C9 H9A 109.3 . . ?
C10 C9 H9A 109.3 . . ?
N1 C9 H9B 109.3 . . ?
C10 C9 H9B 109.3 . . ?
H9A C9 H9B 107.9 . . ?
O1 C2 C3 125.1(2) . . ?
O1 C2 C1 117.5(2) . . ?
C3 C2 C1 117.4(2) . . ?
N3 C16 N4 172.0(3) . . ?
C16 N3 Cu2 174.8(2) . . ?
C2 C3 C4 118.8(2) . . ?
C2 C3 C8 121.71(19) . . ?
C4 C3 C8 119.5(2) . . ?
N6 C5 C4 124.2(2) . . ?
N6 C5 H5 117.9 . . ?
C4 C5 H5 117.9 . . ?
N2 C11 C12 121.1(2) . . ?
N2 C11 C10 116.4(2) . . ?
C12 C11 C10 122.5(2) . . ?
N5 C17 N4 173.8(3) . . ?
N1 C8 C3 126.1(2) . . ?
N1 C8 H8 117.0 . . ?
C3 C8 H8 117.0 . . ?
N2 C15 C14 122.2(3) . . ?
N2 C15 H15 118.9 . . ?
C14 C15 H15 118.9 . . ?
O2 C7 C4 109.83(18) . . ?
O2 C7 H7A 109.7 . . ?
C4 C7 H7A 109.7 . . ?
O2 C7 H7B 109.7 . . ?
C4 C7 H7B 109.7 . . ?
H7A C7 H7B 108.2 . . ?
C11 C10 C9 111.9(2) . . ?
C11 C10 H10A 109.2 . . ?
C9 C10 H10A 109.2 . . ?
C11 C10 H10B 109.2 . . ?
C9 C10 H10B 109.2 . . ?
H10A C10 H10B 107.9 . . ?
C13 C12 C11 119.6(3) . . ?
C13 C12 H12 120.2 . . ?
C11 C12 H12 120.2 . . ?
C1 C6 H6A 109.5 . . ?
C1 C6 H6B 109.5 . . ?
H6A C6 H6B 109.5 . . ?
C1 C6 H6C 109.5 . . ?
H6A C6 H6C 109.5 . . ?
H6B C6 H6C 109.5 . . ?
C15 C14 C13 119.0(3) . . ?
C15 C14 H14 120.5 . . ?
C13 C14 H14 120.5 . . ?
C14 C13 C12 119.1(2) . . ?
C14 C13 H13 120.4 . . ?
C12 C13 H13 120.4 . . ?

loop_
_geom_bond_atom_site_label_1
_geom_bond_atom_site_label_2
_geom_bond_distance
_geom_bond_site_symmetry_2
_geom_bond_publ_flag
Cu2 O1 1.8988(16) . ?
Cu2 N1 1.9766(19) . ?
Cu2 N3 1.982(2) . ?
Cu2 N2 2.0115(19) . ?
Cu2 O2 2.4306(17) 2_656 ?
O1 C2 1.297(3) . ?
O2 C7 1.436(3) . ?
O2 Cu2 2.4307(17) 2_656 ?
N1 C8 1.286(3) . ?
N1 C9 1.476(3) . ?
N2 C11 1.344(3) . ?
N2 C15 1.342(3) . ?
N6 C1 1.324(3) . ?
N6 C5 1.347(3) . ?
N4 C16 1.290(3) . ?
N4 C17 1.310(3) . ?
C4 C5 1.365(3) . ?
C4 C3 1.428(3) . ?
C4 C7 1.503(3) . ?
C1 C2 1.432(3) . ?
C1 C6 1.497(3) . ?
C9 C10 1.513(3) . ?
C9 H9A 0.9700 . ?
C9 H9B 0.9700 . ?
C2 C3 1.402(3) . ?
C16 N3 1.138(3) . ?
C3 C8 1.442(3) . ?
C5 H5 0.9300 . ?
C11 C12 1.385(3) . ?
C11 C10 1.495(3) . ?
C17 N5 1.138(3) . ?
C8 H8 0.9300 . ?
C15 C14 1.375(4) . ?
C15 H15 0.9300 . ?
C7 H7A 0.9700 . ?
C7 H7B 0.9700 . ?
C10 H10A 0.9700 . ?
C10 H10B 0.9700 . ?
C12 C13 1.375(4) . ?
C12 H12 0.9300 . ?
C6 H6A 0.9600 . ?
C6 H6B 0.9600 . ?
C6 H6C 0.9600 . ?
C14 C13 1.371(4) . ?
C14 H14 0.9300 . ?
C13 H13 0.9300 . ?
